data_7212004
loop_
_publ_author_name
'Lemmerer, Andreas'
'Billing, David G.'

_publ_section_title
;
 Effect of heteroatoms in the inorganic--organic layered perovskite-type
 hybrids [(ZCnH2nNH3)2PbI4], n = 2, 3, 4, 5, 6; Z = OH, Br and I; and
 [(H3NC2H4S2C2H4NH3)PbI4]
;
_journal_issue 4
_journal_name_full CrystEngComm
_journal_page_first 1290
_journal_paper_doi 10.1039/b917824d
_journal_volume 12
_journal_year 2010
_chemical_formula_moiety 'I4 Pb, 2(C3 H9 I N)'
_chemical_formula_sum 'C6 H18 I6 N2 Pb'
_chemical_formula_weight 1086.81
_chemical_name_common bis(3-iodopropylammonium)tetraiodoplumbate(ii)
_chemical_name_systematic
;
bis(3-iodopropylammonium)tetraiodoplumbate(II)
;
_space_group_IT_number 14
_symmetry_cell_setting monoclinic
_symmetry_space_group_name_Hall '-P 2ybc'
_symmetry_space_group_name_H-M 'P 1 21/c 1'
_atom_sites_solution_hydrogens geom
_atom_sites_solution_primary direct
_atom_sites_solution_secondary difmap
_audit_conform_dict_location ftp://ftp.iucr.org/pub/cif_core.dic
_audit_conform_dict_name cif_core.dic
_audit_conform_dict_version 2.3
_audit_creation_date 2005-10-24T17:37:56-00:00
_audit_creation_method 'WinGX routine CIF_UPDATE'
_cell_angle_alpha 90
_cell_angle_beta 99.246(5)
_cell_angle_gamma 90
_cell_formula_units_Z 2
_cell_length_a 14.0739(15)
_cell_length_b 9.0379(10)
_cell_length_c 8.4723(10)
_cell_measurement_reflns_used 1024
_cell_measurement_temperature 173(2)
_cell_measurement_theta_max 28.19
_cell_measurement_theta_min 2.63
_cell_volume 1063.7(2)
_computing_cell_refinement 'Bruker SAINT+ (Bruker, 1999)'
_computing_data_collection 'Bruker SMART-NT (Bruker, 1998)'
_computing_data_reduction 'Bruker SAINT+ (Bruker, 1999)'
_computing_molecular_graphics
;
Ortep-3 for Windows (Farrugia, 1997) and DIAMOND (Brandenburg, 1999)
;
_computing_publication_material
;
WinGX publication routines (Farrugia, 1999) and PLATON (Spek, 2002)
;
_computing_structure_refinement 'SHELXL-97 (Sheldrick, 1997)'
_computing_structure_solution 'SHELXS-97 (Sheldrick, 1997)'
_diffrn_ambient_temperature 173(2)
_diffrn_measured_fraction_theta_full 1
_diffrn_measured_fraction_theta_max 1
_diffrn_measurement_device_type 'CCD area detector'
_diffrn_measurement_method 'phi and omega scans'
_diffrn_radiation_monochromator graphite
_diffrn_radiation_type MoK\a
_diffrn_radiation_wavelength 0.71073
_diffrn_reflns_av_R_equivalents 0.062
_diffrn_reflns_av_unetI/netI 0.044
_diffrn_reflns_limit_h_max 18
_diffrn_reflns_limit_h_min -14
_diffrn_reflns_limit_k_max 9
_diffrn_reflns_limit_k_min -11
_diffrn_reflns_limit_l_max 8
_diffrn_reflns_limit_l_min -11
_diffrn_reflns_number 7335
_diffrn_reflns_theta_full 28
_diffrn_reflns_theta_max 28
_diffrn_reflns_theta_min 1.47
_exptl_absorpt_coefficient_mu 16.622
_exptl_absorpt_correction_T_max 0.2033
_exptl_absorpt_correction_T_min 0.0344
_exptl_absorpt_correction_type integration
_exptl_absorpt_process_details 'Bruker XPREP (Bruker, 1999)'
_exptl_crystal_colour yellow
_exptl_crystal_density_diffrn 3.393
_exptl_crystal_density_method 'not measured'
_exptl_crystal_description rectangle
_exptl_crystal_F_000 936
_exptl_crystal_size_max 0.54
_exptl_crystal_size_mid 0.22
_exptl_crystal_size_min 0.1
_refine_diff_density_max 1.326
_refine_diff_density_min -1.04
_refine_diff_density_rms 0.234
_refine_ls_extinction_coef 0.0084(3)
_refine_ls_extinction_expression Fc^*^=kFc[1+0.001xFc^2^\l^3^/sin(2\q)]^-1/4^
_refine_ls_extinction_method SHELXL
_refine_ls_goodness_of_fit_ref 1.122
_refine_ls_hydrogen_treatment constr
_refine_ls_matrix_type full
_refine_ls_number_parameters 71
_refine_ls_number_reflns 2571
_refine_ls_number_restraints 23
_refine_ls_restrained_S_all 1.118
_refine_ls_R_factor_all 0.028
_refine_ls_R_factor_gt 0.0251
_refine_ls_shift/su_max 0.002
_refine_ls_shift/su_mean 0
_refine_ls_structure_factor_coef Fsqd
_refine_ls_weighting_details 'calc w=1/[\s^2^(Fo^2^)+(0.0225P)^2^+0.7466P] where P=(Fo^2^+2Fc^2^)/3'
_refine_ls_weighting_scheme calc
_refine_ls_wR_factor_gt 0.0574
_refine_ls_wR_factor_ref 0.0582
_reflns_number_gt 2385
_reflns_number_total 2571
_reflns_threshold_expression >2sigma(I)
_cod_data_source_file b917824d.txt
_cod_data_source_block 4
_cod_depositor_comments
;
The following automatic conversions were performed:

'_symmetry_cell_setting' value 'Monoclinic' changed to 'monoclinic'
according to /home/saulius/struct/CIF-dictionaries/cif_core.dic
dictionary named 'cif_core.dic' version 2.4.2 from 2011-04-26.

Automatic conversion script
Id: cif_fix_values 1891 2012-01-12 08:04:46Z andrius 
;
_cod_original_sg_symbol_H-M P2(1)/c
_cod_database_code 7212004

loop_
_symmetry_equiv_pos_as_xyz
'x, y, z'
'-x, y+1/2, -z+1/2'
'-x, -y, -z'
'x, -y-1/2, z-1/2'

loop_
_atom_site_label
_atom_site_type_symbol
_atom_site_fract_x
_atom_site_fract_y
_atom_site_fract_z
_atom_site_U_iso_or_equiv
_atom_site_adp_type
_atom_site_occupancy
_atom_site_symmetry_multiplicity
_atom_site_calc_flag
_atom_site_refinement_flags
C1 C 0.7135(4) 0.0048(6) 0.4276(7) 0.0304(11) Uani 1 1 d U
H1D H 0.6631 0.0666 0.3642 0.036 Uiso 1 1 calc R
H1E H 0.7101 0.0199 0.5423 0.036 Uiso 1 1 calc R
C2 C 0.6961(3) -0.1568(6) 0.3845(7) 0.0307(10) Uani 1 1 d U
H2A H 0.7503 -0.2165 0.4399 0.037 Uiso 1 1 calc R
H2B H 0.6941 -0.1693 0.2679 0.037 Uiso 1 1 calc R
C3 C 0.6014(3) -0.2145(7) 0.4305(7) 0.0341(11) Uani 1 1 d U
H3A H 0.5983 -0.1848 0.5421 0.041 Uiso 1 1 calc R
H3B H 0.6017 -0.324 0.4267 0.041 Uiso 1 1 calc R
N1 N 0.8110(3) 0.0505(6) 0.3939(6) 0.0331(10) Uani 1 1 d U
H1A H 0.8213 0.1476 0.42 0.05 Uiso 1 1 calc R
H1B H 0.8136 0.0375 0.2882 0.05 Uiso 1 1 calc R
H1C H 0.8571 -0.0058 0.4532 0.05 Uiso 1 1 calc R
I1 I 0.77569(2) 0.07020(4) 0.96507(4) 0.03075(10) Uani 1 1 d .
I2 I 0.95895(2) -0.19976(4) 0.68384(3) 0.02827(10) Uani 1 1 d .
I3 I 0.47428(2) -0.13452(4) 0.27765(4) 0.03374(11) Uani 1 1 d .
Pb1 Pb 1 0 1 0.01987(9) Uani 1 2 d S

loop_
_atom_site_aniso_label
_atom_site_aniso_U_11
_atom_site_aniso_U_22
_atom_site_aniso_U_33
_atom_site_aniso_U_23
_atom_site_aniso_U_13
_atom_site_aniso_U_12
C1 0.025(2) 0.026(3) 0.042(3) -0.003(2) 0.009(2) 0.0003(18)
C2 0.025(2) 0.021(2) 0.046(3) -0.003(2) 0.0045(19) -0.0018(18)
C3 0.024(2) 0.030(3) 0.048(3) 0.008(2) 0.0030(19) 0.0010(19)
N1 0.029(2) 0.026(2) 0.044(2) 0.001(2) 0.0054(18) -0.0053(17)
I1 0.02069(15) 0.0269(2) 0.04270(19) 0.00284(14) -0.00078(12) 0.00087(12)
I2 0.03115(16) 0.02788(19) 0.02502(15) -0.01010(12) 0.00223(11) 0.00030(13)
I3 0.02455(16) 0.0355(2) 0.03949(19) -0.00437(15) 0.00003(12) 0.00479(13)
Pb1 0.02076(12) 0.01870(14) 0.01969(12) -0.00044(8) 0.00184(8) 0.00096(9)

loop_
_atom_type_symbol
_atom_type_description
_atom_type_scat_dispersion_real
_atom_type_scat_dispersion_imag
_atom_type_scat_source
C C 0.0033 0.0016 'International Tables Vol C Tables 4.2.6.8 and 6.1.1.4'
H H 0 0 'International Tables Vol C Tables 4.2.6.8 and 6.1.1.4'
N N 0.0061 0.0033 'International Tables Vol C Tables 4.2.6.8 and 6.1.1.4'
I I -0.4742 1.8119 'International Tables Vol C Tables 4.2.6.8 and 6.1.1.4'
Pb Pb -3.3944 10.1111 'International Tables Vol C Tables 4.2.6.8 and 6.1.1.4'

loop_
_exptl_crystal_face_index_h
_exptl_crystal_face_index_k
_exptl_crystal_face_index_l
_exptl_crystal_face_perp_dist
-1 0 0 0.05
1 0 0 0.05
0 0 1 0.11
0 0 -1 0.11
0 -1 0 0.27
0 1 0 0.27

loop_
_geom_angle_atom_site_label_1
_geom_angle_atom_site_label_2
_geom_angle_atom_site_label_3
_geom_angle
_geom_angle_site_symmetry_1
_geom_angle_site_symmetry_3
N1 C1 C2 109.7(4) . .
N1 C1 H1D 109.7 . .
C2 C1 H1D 109.7 . .
N1 C1 H1E 109.7 . .
C2 C1 H1E 109.7 . .
H1D C1 H1E 108.2 . .
C1 C2 C3 112.3(4) . .
C1 C2 H2A 109.1 . .
C3 C2 H2A 109.1 . .
C1 C2 H2B 109.1 . .
C3 C2 H2B 109.1 . .
H2A C2 H2B 107.9 . .
C2 C3 I3 113.7(4) . .
C2 C3 H3A 108.8 . .
I3 C3 H3A 108.8 . .
C2 C3 H3B 108.8 . .
I3 C3 H3B 108.8 . .
H3A C3 H3B 107.7 . .
C1 N1 H1A 109.5 . .
C1 N1 H1B 109.5 . .
H1A N1 H1B 109.5 . .
C1 N1 H1C 109.5 . .
H1A N1 H1C 109.5 . .
H1B N1 H1C 109.5 . .
Pb1 I2 Pb1 148.755(11) . 2_746
I1 Pb1 I1 180.000(12) . 3_757
I1 Pb1 I2 89.523(10) . .
I1 Pb1 I2 90.477(10) 3_757 .
I1 Pb1 I2 90.477(10) . 3_757
I1 Pb1 I2 89.523(10) 3_757 3_757
I2 Pb1 I2 180 . 3_757
I1 Pb1 I2 87.749(9) . 4_556
I1 Pb1 I2 92.251(9) 3_757 4_556
I2 Pb1 I2 84.691(9) . 4_556
I2 Pb1 I2 95.309(9) 3_757 4_556
I1 Pb1 I2 92.251(9) . 2_756
I1 Pb1 I2 87.749(9) 3_757 2_756
I2 Pb1 I2 95.309(9) . 2_756
I2 Pb1 I2 84.691(9) 3_757 2_756
I2 Pb1 I2 180 4_556 2_756

loop_
_geom_bond_atom_site_label_1
_geom_bond_atom_site_label_2
_geom_bond_distance
_geom_bond_site_symmetry_2
C1 N1 1.504(6) .
C1 C2 1.516(7) .
C1 H1D 0.99 .
C1 H1E 0.99 .
C2 C3 1.539(7) .
C2 H2A 0.99 .
C2 H2B 0.99 .
C3 I3 2.158(5) .
C3 H3A 0.99 .
C3 H3B 0.99 .
N1 H1A 0.91 .
N1 H1B 0.91 .
N1 H1C 0.91 .
I1 Pb1 3.1869(4) .
I2 Pb1 3.2049(4) .
I2 Pb1 3.2268(4) 2_746
Pb1 I1 3.1869(4) 3_757
Pb1 I2 3.2049(4) 3_757
Pb1 I2 3.2268(4) 4_556
Pb1 I2 3.2268(4) 2_756

loop_
_geom_hbond_atom_site_label_D
_geom_hbond_atom_site_label_H
_geom_hbond_atom_site_label_A
_geom_hbond_distance_DH
_geom_hbond_distance_HA
_geom_hbond_distance_DA
_geom_hbond_angle_DHA
_geom_hbond_site_symmetry_A
N1 H1A I1 0.91 2.67 3.529(5) 157 4_565
N1 H1B I1 0.91 2.72 3.592(5) 161 1_554
N1 H1C I2 0.91 2.84 3.721(5) 164 .

loop_
_geom_torsion_atom_site_label_1
_geom_torsion_atom_site_label_2
_geom_torsion_atom_site_label_3
_geom_torsion_atom_site_label_4
_geom_torsion
_geom_torsion_site_symmetry_1
_geom_torsion_site_symmetry_4
N1 C1 C2 C3 174.7(4) . .
C1 C2 C3 I3 73.3(5) . .
Pb1 I2 Pb1 I1 -137.31(2) 2_746 .
Pb1 I2 Pb1 I1 42.69(2) 2_746 3_757
Pb1 I2 Pb1 I2 -49.53(3) 2_746 4_556
Pb1 I2 Pb1 I2 130.47(3) 2_746 2_756
